data_4513000
loop_
_publ_author_name
'Jiang, Qi'
'Shtukenberg, Alexander G.'
'Ward, Michael D.'
'Hu, Chunhua'

_publ_section_title
;
 Non-Topotactic Phase Transformations in Single Crystals of \b-Glycine
;
_journal_issue 6
_journal_name_full 'Crystal Growth &amp; Design'
_journal_page_first 2568
_journal_paper_doi 10.1021/acs.cgd.5b00187
_journal_volume 15
_journal_year 2015
_chemical_formula_sum 'C2 H5 N O2'
_chemical_formula_weight 75.07
_chemical_name_systematic
; 
 ? 
;
_space_group_IT_number 14
_symmetry_cell_setting monoclinic
_symmetry_space_group_name_Hall '-P 2yn'
_symmetry_space_group_name_H-M 'P 1 21/n 1'
_atom_sites_solution_hydrogens geom
_atom_sites_solution_primary direct
_atom_sites_solution_secondary difmap
_audit_creation_method SHELXL-97
_cell_angle_alpha 90.00
_cell_angle_beta 111.647(14)
_cell_angle_gamma 90.00
_cell_formula_units_Z 4
_cell_length_a 5.124(6)
_cell_length_b 12.042(14)
_cell_length_c 5.496(7)
_cell_measurement_reflns_used 2064
_cell_measurement_temperature 295(2)
_cell_measurement_theta_max 28.14
_cell_measurement_theta_min 3.38
_cell_volume 315.2(7)
_computing_cell_refinement 'Bruker SAINT'
_computing_data_collection 'Bruker APEX2'
_computing_data_reduction 'Bruker SAINT'
_computing_molecular_graphics 'Bruker SHELXTL'
_computing_publication_material 'Bruker SHELXTL'
_computing_structure_refinement 'SHELXL-97 (Sheldrick, 2008)'
_computing_structure_solution 'SHELXS-97 (Sheldrick, 2008)'
_diffrn_ambient_temperature 295(2)
_diffrn_measured_fraction_theta_full 0.999
_diffrn_measured_fraction_theta_max 0.999
_diffrn_measurement_device_type 'Bruker APEX-II CCD'
_diffrn_measurement_method '\w scans'
_diffrn_radiation_monochromator graphite
_diffrn_radiation_source 'fine-focus sealed tube'
_diffrn_radiation_type MoK\a
_diffrn_radiation_wavelength 0.71073
_diffrn_reflns_av_R_equivalents 0.0419
_diffrn_reflns_av_sigmaI/netI 0.0279
_diffrn_reflns_limit_h_max 6
_diffrn_reflns_limit_h_min -6
_diffrn_reflns_limit_k_max 15
_diffrn_reflns_limit_k_min -16
_diffrn_reflns_limit_l_max 7
_diffrn_reflns_limit_l_min -7
_diffrn_reflns_number 4451
_diffrn_reflns_theta_full 28.18
_diffrn_reflns_theta_max 28.18
_diffrn_reflns_theta_min 3.38
_exptl_absorpt_coefficient_mu 0.141
_exptl_absorpt_correction_T_max 0.9766
_exptl_absorpt_correction_T_min 0.9584
_exptl_absorpt_correction_type multi-scan
_exptl_absorpt_process_details SADABS
_exptl_crystal_colour colorless
_exptl_crystal_density_diffrn 1.582
_exptl_crystal_density_method 'not measured'
_exptl_crystal_description plate
_exptl_crystal_F_000 160
_exptl_crystal_size_max 0.31
_exptl_crystal_size_mid 0.21
_exptl_crystal_size_min 0.17
_refine_diff_density_max 0.299
_refine_diff_density_min -0.201
_refine_diff_density_rms 0.054
_refine_ls_extinction_method none
_refine_ls_goodness_of_fit_ref 1.089
_refine_ls_hydrogen_treatment constr
_refine_ls_matrix_type full
_refine_ls_number_parameters 47
_refine_ls_number_reflns 770
_refine_ls_number_restraints 0
_refine_ls_restrained_S_all 1.089
_refine_ls_R_factor_all 0.0541
_refine_ls_R_factor_gt 0.0431
_refine_ls_shift/su_max 0.000
_refine_ls_shift/su_mean 0.000
_refine_ls_structure_factor_coef Fsqd
_refine_ls_weighting_details 'calc w=1/[\s^2^(Fo^2^)+(0.0681P)^2^+0.1019P] where P=(Fo^2^+2Fc^2^)/3'
_refine_ls_weighting_scheme calc
_refine_ls_wR_factor_gt 0.1219
_refine_ls_wR_factor_ref 0.1303
_reflns_number_gt 630
_reflns_number_total 770
_reflns_threshold_expression >2sigma(I)
_cod_data_source_file cg5b00187_si_001.cif
_cod_data_source_block 12hch23h-alpha
_cod_depositor_comments
;
The following automatic conversions were performed:

'_symmetry_cell_setting' value 'Monoclinic' changed to 'monoclinic'
according to
/usr/data/users/saulius/crontab/automatic-downloads/rss-feeds/ACS/lib/dictionaries/cif_core.dic
dictionary named 'cif_core.dic' version 2.4.2 from 2011-04-26.

Automatic conversion script
Id: cif_fix_values 3271 2015-04-21 07:52:19Z andrius 

 Adding full bibliography for 4512893--4513002.cif.
;
_cod_original_sg_symbol_H-M 'P 21/n'
_cod_database_code 4513000

loop_
_symmetry_equiv_pos_as_xyz
'x, y, z'
'-x+1/2, y+1/2, -z+1/2'
'-x, -y, -z'
'x-1/2, -y-1/2, z-1/2'

loop_
_atom_site_label
_atom_site_type_symbol
_atom_site_fract_x
_atom_site_fract_y
_atom_site_fract_z
_atom_site_U_iso_or_equiv
_atom_site_adp_type
_atom_site_occupancy
_atom_site_symmetry_multiplicity
_atom_site_calc_flag
_atom_site_refinement_flags
O1 O 0.6943(2) 0.09429(11) 0.2645(2) 0.0365(4) Uani 1 1 d .
O2 O 1.1472(3) 0.14178(12) 0.3929(2) 0.0406(4) Uani 1 1 d .
N1 N 0.6985(3) 0.08995(12) 0.7590(3) 0.0329(4) Uani 1 1 d .
H1A H 0.5368 0.1185 0.6519 0.049 Uiso 1 1 calc R
H1B H 0.7150 0.1007 0.9243 0.049 Uiso 1 1 calc R
H1C H 0.7019 0.0175 0.7286 0.049 Uiso 1 1 calc R
C1 C 0.9244(3) 0.12494(13) 0.4334(3) 0.0278(4) Uani 1 1 d .
C2 C 0.9347(3) 0.14509(14) 0.7128(3) 0.0303(4) Uani 1 1 d .
H2A H 1.1109 0.1171 0.8373 0.036 Uiso 1 1 calc R
H2B H 0.9275 0.2243 0.7418 0.036 Uiso 1 1 calc R

loop_
_atom_site_aniso_label
_atom_site_aniso_U_11
_atom_site_aniso_U_22
_atom_site_aniso_U_33
_atom_site_aniso_U_23
_atom_site_aniso_U_13
_atom_site_aniso_U_12
O1 0.0297(7) 0.0561(8) 0.0248(6) -0.0031(5) 0.0113(5) -0.0057(5)
O2 0.0263(6) 0.0654(9) 0.0349(7) 0.0040(6) 0.0171(5) -0.0011(5)
N1 0.0265(7) 0.0499(8) 0.0238(6) -0.0020(5) 0.0113(5) -0.0048(6)
C1 0.0243(7) 0.0343(8) 0.0266(7) 0.0026(6) 0.0115(6) 0.0027(6)
C2 0.0225(7) 0.0430(9) 0.0266(7) -0.0030(6) 0.0104(6) -0.0036(6)

loop_
_atom_type_symbol
_atom_type_description
_atom_type_scat_dispersion_real
_atom_type_scat_dispersion_imag
_atom_type_scat_source
C C 0.0033 0.0016 'International Tables Vol C Tables 4.2.6.8 and 6.1.1.4'
H H 0.0000 0.0000 'International Tables Vol C Tables 4.2.6.8 and 6.1.1.4'
N N 0.0061 0.0033 'International Tables Vol C Tables 4.2.6.8 and 6.1.1.4'
O O 0.0106 0.0060 'International Tables Vol C Tables 4.2.6.8 and 6.1.1.4'

loop_
_geom_angle_atom_site_label_1
_geom_angle_atom_site_label_2
_geom_angle_atom_site_label_3
_geom_angle
C2 N1 H1A 109.5
C2 N1 H1B 109.5
H1A N1 H1B 109.5
C2 N1 H1C 109.5
H1A N1 H1C 109.5
H1B N1 H1C 109.5
O1 C1 O2 125.58(17)
O1 C1 C2 117.50(15)
O2 C1 C2 116.92(14)
N1 C2 C1 111.79(13)
N1 C2 H2A 109.3
C1 C2 H2A 109.3
N1 C2 H2B 109.3
C1 C2 H2B 109.3
H2A C2 H2B 107.9

loop_
_geom_bond_atom_site_label_1
_geom_bond_atom_site_label_2
_geom_bond_distance
O1 C1 1.257(2)
O2 C1 1.258(2)
N1 C2 1.482(2)
N1 H1A 0.8900
N1 H1B 0.8900
N1 H1C 0.8900
C1 C2 1.536(3)
C2 H2A 0.9700
C2 H2B 0.9700

loop_
_geom_hbond_atom_site_label_D
_geom_hbond_atom_site_label_H
_geom_hbond_atom_site_label_A
_geom_hbond_distance_DH
_geom_hbond_distance_HA
_geom_hbond_distance_DA
_geom_hbond_angle_DHA
_geom_hbond_site_symmetry_A
N1 H1A O2 0.89 2.00 2.868(3) 165.3 1_455
N1 H1B O1 0.89 1.91 2.786(4) 166.6 1_556
N1 H1C O2 0.89 2.26 3.098(4) 157.0 3_756
N1 H1C O1 0.89 2.45 2.966(3) 117.5 3_656
